data_7155067
loop_
_publ_author_name
'Karunakaran, Jayachandran'
'Nandakumar, Meganathan'
'Senthil Kumar, Natarajan'
'Mohanakrishnan, Arasambattu K.'

_publ_section_title
;
 Synthetic transformation of 1,3-diarylisobenzofuran-DMAD adducts: a
 facile preparation of tri-substituted \a-naphthols.
;
_journal_issue 18
_journal_name_full 'Organic &amp; biomolecular chemistry'
_journal_page_first 4247
_journal_page_last 4259
_journal_paper_doi 10.1039/c6ob00628k
_journal_volume 14
_journal_year 2016
_chemical_formula_moiety 'C30 H30 O5 S'
_chemical_formula_sum 'C30 H30 O5 S'
_chemical_formula_weight 502.60
_chemical_name_systematic 2,3-dimethyl4-(5-hexylthiophen-2-yl)-1-oxo-2-phenyl-1,2-dihydronaphthalene-2,3-dicarboxylate
_space_group_IT_number 2
_symmetry_cell_setting triclinic
_symmetry_space_group_name_Hall '-P 1'
_symmetry_space_group_name_H-M 'P -1'
_atom_sites_solution_hydrogens geom
_atom_sites_solution_primary direct
_atom_sites_solution_secondary difmap
_audit_creation_method SHELXL-97
_audit_update_record
;
2016-01-27 deposited with the CCDC.
2016-04-05 downloaded from the CCDC.
;
_cell_angle_alpha 105.607(2)
_cell_angle_beta 103.985(4)
_cell_angle_gamma 100.951(5)
_cell_formula_units_Z 2
_cell_length_a 7.4725(4)
_cell_length_b 12.9073(7)
_cell_length_c 14.9503(8)
_cell_measurement_reflns_used 5097
_cell_measurement_temperature 296(2)
_cell_measurement_theta_max 26.00
_cell_measurement_theta_min 2.61
_cell_volume 1296.50(13)
_computing_structure_refinement 'SHELXL-97 (Sheldrick, 1997)'
_computing_structure_solution 'SHELXS-97 (Sheldrick, 1990)'
_diffrn_ambient_temperature 296(2)
_diffrn_measured_fraction_theta_full 0.999
_diffrn_measured_fraction_theta_max 0.999
_diffrn_measurement_device_type 'Kappa ApexII CCD Diffractometer'
_diffrn_measurement_method '\w & \f scans'
_diffrn_radiation_monochromator graphite
_diffrn_radiation_source 'fine-focus sealed tube'
_diffrn_radiation_type MoK\a
_diffrn_radiation_wavelength 0.71073
_diffrn_reflns_av_R_equivalents 0.0335
_diffrn_reflns_av_sigmaI/netI 0.0243
_diffrn_reflns_limit_h_max 9
_diffrn_reflns_limit_h_min -9
_diffrn_reflns_limit_k_max 15
_diffrn_reflns_limit_k_min -15
_diffrn_reflns_limit_l_max 18
_diffrn_reflns_limit_l_min -18
_diffrn_reflns_number 26878
_diffrn_reflns_theta_full 26.00
_diffrn_reflns_theta_max 26.00
_diffrn_reflns_theta_min 2.61
_exptl_absorpt_coefficient_mu 0.163
_exptl_absorpt_correction_T_max 0.960
_exptl_absorpt_correction_T_min 0.945
_exptl_absorpt_correction_type multi-scan
_exptl_absorpt_process_details 'SADABS (Bruker, 2008)'
_exptl_crystal_colour colourless
_exptl_crystal_density_diffrn 1.287
_exptl_crystal_density_method 'not measured'
_exptl_crystal_description block
_exptl_crystal_F_000 532
_exptl_crystal_recrystallization_method 'Re-crystallisation from solvent: '
_exptl_crystal_size_max 0.35
_exptl_crystal_size_mid 0.30
_exptl_crystal_size_min 0.25
_refine_diff_density_max 0.369
_refine_diff_density_min -0.256
_refine_diff_density_rms 0.042
_refine_ls_extinction_method none
_refine_ls_goodness_of_fit_ref 0.993
_refine_ls_hydrogen_treatment constr
_refine_ls_matrix_type full
_refine_ls_number_parameters 328
_refine_ls_number_reflns 5097
_refine_ls_number_restraints 0
_refine_ls_restrained_S_all 0.993
_refine_ls_R_factor_all 0.0552
_refine_ls_R_factor_gt 0.0398
_refine_ls_shift/su_max 0.000
_refine_ls_shift/su_mean 0.000
_refine_ls_structure_factor_coef Fsqd
_refine_ls_weighting_details 'calc w=1/[\s^2^(Fo^2^)+(0.0918P)^2^+0.2678P] where P=(Fo^2^+2Fc^2^)/3'
_refine_ls_weighting_scheme calc
_refine_ls_wR_factor_gt 0.1208
_refine_ls_wR_factor_ref 0.1409
_reflns_number_gt 4006
_reflns_number_total 5097
_reflns_threshold_expression >2sigma(I)
_cod_data_source_file c6ob00628k2.cif
_cod_data_source_block shelxl
_cod_depositor_comments
;
The following automatic conversions were performed:

'_symmetry_cell_setting' value 'Triclinic' changed to 'triclinic'
according to
/usr/data/users/saulius/crontab/automatic-downloads/rss-feeds/RSC/lib/dictionaries/cif_core.dic
dictionary named 'cif_core.dic' version 2.4.2 from 2011-04-26.

Automatic conversion script
Id: cif_fix_values 4268 2015-11-12 08:31:59Z antanas 

 Adding full bibliography for 7155063--7155067.cif.

The following automatic conversions were performed:

data name '_iucr_refine_instruction_details' was replaced with
'_iucr_refine_instructions_details' as specified in the replacement
file 'data/replacement-values/replacement_tags.lst'.

Automatic conversion script
Id: cif_correct_tags 9268 2022-04-12 08:56:07Z antanas 
;
_cod_original_cell_volume 1296.49(12)
_cod_database_code 7155067

loop_
_symmetry_equiv_pos_as_xyz
'x, y, z'
'-x, -y, -z'

loop_
_atom_site_label
_atom_site_type_symbol
_atom_site_fract_x
_atom_site_fract_y
_atom_site_fract_z
_atom_site_U_iso_or_equiv
_atom_site_adp_type
_atom_site_occupancy
_atom_site_symmetry_multiplicity
_atom_site_calc_flag
_atom_site_refinement_flags
C1 C 0.5780(2) 0.72824(15) 0.36737(12) 0.0379(4) Uani 1 1 d .
C2 C 0.6857(2) 0.84143(14) 0.37843(13) 0.0376(4) Uani 1 1 d .
C3 C 0.6631(3) 0.93389(16) 0.44287(15) 0.0494(5) Uani 1 1 d .
H3 H 0.5780 0.9243 0.4781 0.059 Uiso 1 1 calc R
C4 C 0.7660(3) 1.03996(17) 0.45504(16) 0.0560(5) Uani 1 1 d .
H4 H 0.7517 1.1018 0.4990 0.067 Uiso 1 1 calc R
C5 C 0.8899(3) 1.05410(16) 0.40195(15) 0.0525(5) Uani 1 1 d .
H5 H 0.9600 1.1257 0.4104 0.063 Uiso 1 1 calc R
C6 C 0.9110(3) 0.96248(15) 0.33594(14) 0.0446(4) Uani 1 1 d .
H6 H 0.9935 0.9732 0.2995 0.054 Uiso 1 1 calc R
C7 C 0.8103(2) 0.85453(14) 0.32345(12) 0.0362(4) Uani 1 1 d .
C8 C 0.8286(2) 0.75488(13) 0.25340(12) 0.0337(3) Uani 1 1 d .
C9 C 0.7558(2) 0.65176(13) 0.25477(11) 0.0330(3) Uani 1 1 d .
C10 C 0.6708(2) 0.63412(13) 0.33416(12) 0.0331(3) Uani 1 1 d .
C11 C 0.8220(2) 0.63934(13) 0.42672(11) 0.0322(3) Uani 1 1 d .
C12 C 1.0123(2) 0.64787(14) 0.43176(12) 0.0365(4) Uani 1 1 d .
H12 H 1.0524 0.6532 0.3785 0.044 Uiso 1 1 calc R
C13 C 1.1428(3) 0.64849(15) 0.51516(14) 0.0433(4) Uani 1 1 d .
H13 H 1.2699 0.6541 0.5176 0.052 Uiso 1 1 calc R
C14 C 1.0859(3) 0.64085(15) 0.59430(13) 0.0469(4) Uani 1 1 d .
H14 H 1.1734 0.6397 0.6498 0.056 Uiso 1 1 calc R
C15 C 0.8985(3) 0.63495(17) 0.59094(14) 0.0489(5) Uani 1 1 d .
H15 H 0.8602 0.6315 0.6451 0.059 Uiso 1 1 calc R
C16 C 0.7670(3) 0.63409(15) 0.50811(13) 0.0417(4) Uani 1 1 d .
H16 H 0.6407 0.6300 0.5067 0.050 Uiso 1 1 calc R
C17 C 0.7642(2) 0.54771(14) 0.18483(12) 0.0372(4) Uani 1 1 d .
C18 C 0.7152(4) 0.44620(19) 0.02138(15) 0.0641(6) Uani 1 1 d .
H18A H 0.8420 0.4365 0.0328 0.096 Uiso 1 1 calc R
H18B H 0.6709 0.4512 -0.0428 0.096 Uiso 1 1 calc R
H18C H 0.6303 0.3835 0.0263 0.096 Uiso 1 1 calc R
C19 C 0.5116(2) 0.52348(15) 0.29554(13) 0.0405(4) Uani 1 1 d .
C20 C 0.2373(3) 0.4132(2) 0.16447(19) 0.0767(8) Uani 1 1 d .
H20A H 0.2817 0.3506 0.1739 0.115 Uiso 1 1 calc R
H20B H 0.1864 0.4004 0.0958 0.115 Uiso 1 1 calc R
H20C H 0.1389 0.4219 0.1947 0.115 Uiso 1 1 calc R
C21 C 0.9427(2) 0.77292(14) 0.18819(12) 0.0377(4) Uani 1 1 d .
C22 C 1.1179(3) 0.75668(17) 0.19409(14) 0.0466(4) Uani 1 1 d .
H22 H 1.1823 0.7290 0.2398 0.056 Uiso 1 1 calc R
C23 C 1.1931(3) 0.78627(18) 0.12325(15) 0.0507(5) Uani 1 1 d .
H23 H 1.3127 0.7802 0.1184 0.061 Uiso 1 1 calc R
C24 C 1.0764(3) 0.82387(15) 0.06361(13) 0.0427(4) Uani 1 1 d .
C25 C 1.1068(3) 0.86537(18) -0.01800(16) 0.0536(5) Uani 1 1 d .
H25A H 0.9893 0.8352 -0.0726 0.064 Uiso 1 1 calc R
H25B H 1.1327 0.9462 0.0041 0.064 Uiso 1 1 calc R
C26 C 1.2680(3) 0.83450(18) -0.05301(16) 0.0558(5) Uani 1 1 d .
H26A H 1.2400 0.7536 -0.0769 0.067 Uiso 1 1 calc R
H26B H 1.3845 0.8625 0.0021 0.067 Uiso 1 1 calc R
C27 C 1.3039(3) 0.87873(18) -0.13271(16) 0.0551(5) Uani 1 1 d .
H27A H 1.3286 0.9594 -0.1099 0.066 Uiso 1 1 calc R
H27B H 1.1895 0.8486 -0.1890 0.066 Uiso 1 1 calc R
C28 C 1.4713(3) 0.84909(19) -0.16360(16) 0.0553(5) Uani 1 1 d .
H28A H 1.5852 0.8790 -0.1070 0.066 Uiso 1 1 calc R
H28B H 1.4462 0.7684 -0.1861 0.066 Uiso 1 1 calc R
C29 C 1.5111(3) 0.8920(2) -0.24299(17) 0.0610(6) Uani 1 1 d .
H29A H 1.3960 0.8638 -0.2989 0.073 Uiso 1 1 calc R
H29B H 1.5397 0.9729 -0.2198 0.073 Uiso 1 1 calc R
C30 C 1.6739(4) 0.8599(3) -0.2755(2) 0.0926(9) Uani 1 1 d .
H30A H 1.7908 0.8928 -0.2221 0.139 Uiso 1 1 calc R
H30B H 1.6858 0.8863 -0.3286 0.139 Uiso 1 1 calc R
H30C H 1.6490 0.7799 -0.2968 0.139 Uiso 1 1 calc R
O1 O 0.43014(18) 0.70978(12) 0.38749(11) 0.0547(4) Uani 1 1 d .
O2 O 0.7987(2) 0.46977(11) 0.20797(10) 0.0574(4) Uani 1 1 d .
O3 O 0.7186(2) 0.54740(10) 0.09311(9) 0.0492(3) Uani 1 1 d .
O4 O 0.4904(2) 0.45687(12) 0.33575(11) 0.0566(4) Uani 1 1 d .
O5 O 0.39542(18) 0.51356(12) 0.20815(10) 0.0530(4) Uani 1 1 d .
S1 S 0.86882(7) 0.82415(4) 0.09458(4) 0.04751(16) Uani 1 1 d .

loop_
_atom_site_aniso_label
_atom_site_aniso_U_11
_atom_site_aniso_U_22
_atom_site_aniso_U_33
_atom_site_aniso_U_23
_atom_site_aniso_U_13
_atom_site_aniso_U_12
C1 0.0349(8) 0.0472(10) 0.0408(9) 0.0212(8) 0.0159(7) 0.0170(7)
C2 0.0381(9) 0.0394(9) 0.0429(9) 0.0172(7) 0.0164(7) 0.0178(7)
C3 0.0545(11) 0.0491(11) 0.0571(12) 0.0186(9) 0.0279(9) 0.0272(9)
C4 0.0699(13) 0.0430(11) 0.0587(12) 0.0115(9) 0.0230(11) 0.0272(10)
C5 0.0606(12) 0.0352(10) 0.0589(12) 0.0149(9) 0.0150(10) 0.0126(9)
C6 0.0484(10) 0.0387(10) 0.0495(10) 0.0170(8) 0.0186(8) 0.0104(8)
C7 0.0381(9) 0.0352(9) 0.0381(8) 0.0150(7) 0.0115(7) 0.0124(7)
C8 0.0336(8) 0.0358(8) 0.0355(8) 0.0150(7) 0.0121(7) 0.0111(7)
C9 0.0336(8) 0.0366(9) 0.0336(8) 0.0151(7) 0.0121(6) 0.0127(6)
C10 0.0314(8) 0.0348(8) 0.0380(8) 0.0163(7) 0.0139(7) 0.0098(6)
C11 0.0343(8) 0.0293(8) 0.0361(8) 0.0135(7) 0.0128(7) 0.0091(6)
C12 0.0364(8) 0.0375(9) 0.0392(9) 0.0146(7) 0.0154(7) 0.0113(7)
C13 0.0352(9) 0.0442(10) 0.0493(10) 0.0158(8) 0.0094(8) 0.0122(7)
C14 0.0517(11) 0.0432(10) 0.0404(10) 0.0161(8) 0.0040(8) 0.0106(8)
C15 0.0592(12) 0.0539(11) 0.0390(10) 0.0209(9) 0.0196(9) 0.0142(9)
C16 0.0415(9) 0.0486(10) 0.0431(9) 0.0197(8) 0.0199(8) 0.0149(8)
C17 0.0412(9) 0.0360(9) 0.0385(9) 0.0155(7) 0.0145(7) 0.0126(7)
C18 0.0969(18) 0.0569(13) 0.0391(11) 0.0097(9) 0.0200(11) 0.0328(12)
C19 0.0347(9) 0.0444(10) 0.0436(9) 0.0175(8) 0.0134(7) 0.0075(7)
C20 0.0569(14) 0.0750(16) 0.0681(15) 0.0239(13) -0.0063(11) -0.0176(12)
C21 0.0418(9) 0.0360(9) 0.0387(9) 0.0150(7) 0.0160(7) 0.0101(7)
C22 0.0460(10) 0.0589(12) 0.0478(10) 0.0273(9) 0.0211(8) 0.0213(9)
C23 0.0482(11) 0.0621(12) 0.0550(11) 0.0250(10) 0.0292(9) 0.0203(9)
C24 0.0501(10) 0.0399(9) 0.0446(10) 0.0158(8) 0.0240(8) 0.0124(8)
C25 0.0675(13) 0.0540(12) 0.0554(12) 0.0286(10) 0.0336(10) 0.0197(10)
C26 0.0707(13) 0.0589(12) 0.0582(12) 0.0302(10) 0.0377(11) 0.0254(10)
C27 0.0681(13) 0.0556(12) 0.0558(12) 0.0271(10) 0.0332(11) 0.0184(10)
C28 0.0588(12) 0.0629(13) 0.0520(11) 0.0252(10) 0.0243(10) 0.0161(10)
C29 0.0646(13) 0.0654(14) 0.0583(13) 0.0266(11) 0.0280(11) 0.0095(11)
C30 0.0860(19) 0.125(3) 0.096(2) 0.0537(19) 0.0607(17) 0.0299(18)
O1 0.0428(7) 0.0646(9) 0.0781(10) 0.0349(8) 0.0364(7) 0.0244(6)
O2 0.0915(11) 0.0443(8) 0.0473(8) 0.0212(6) 0.0234(7) 0.0326(7)
O3 0.0749(9) 0.0404(7) 0.0343(6) 0.0129(5) 0.0157(6) 0.0215(6)
O4 0.0525(8) 0.0520(8) 0.0623(9) 0.0311(7) 0.0120(7) -0.0024(6)
O5 0.0421(7) 0.0566(8) 0.0491(8) 0.0211(6) 0.0029(6) -0.0028(6)
S1 0.0513(3) 0.0581(3) 0.0509(3) 0.0319(2) 0.0252(2) 0.0232(2)

loop_
_atom_type_symbol
_atom_type_description
_atom_type_scat_dispersion_real
_atom_type_scat_dispersion_imag
_atom_type_scat_source
C C 0.0033 0.0016 'International Tables Vol C Tables 4.2.6.8 and 6.1.1.4'
H H 0.0000 0.0000 'International Tables Vol C Tables 4.2.6.8 and 6.1.1.4'
O O 0.0106 0.0060 'International Tables Vol C Tables 4.2.6.8 and 6.1.1.4'
S S 0.1246 0.1234 'International Tables Vol C Tables 4.2.6.8 and 6.1.1.4'

loop_
_geom_angle_atom_site_label_1
_geom_angle_atom_site_label_2
_geom_angle_atom_site_label_3
_geom_angle
O1 C1 C2 122.82(16)
O1 C1 C10 121.24(16)
C2 C1 C10 115.85(13)
C3 C2 C7 120.52(16)
C3 C2 C1 119.96(16)
C7 C2 C1 119.52(15)
C4 C3 C2 120.36(18)
C4 C3 H3 119.8
C2 C3 H3 119.8
C5 C4 C3 119.76(18)
C5 C4 H4 120.1
C3 C4 H4 120.1
C4 C5 C6 120.42(18)
C4 C5 H5 119.8
C6 C5 H5 119.8
C5 C6 C7 120.73(17)
C5 C6 H6 119.6
C7 C6 H6 119.6
C6 C7 C2 118.19(16)
C6 C7 C8 122.23(15)
C2 C7 C8 119.58(15)
C9 C8 C21 121.43(14)
C9 C8 C7 120.59(14)
C21 C8 C7 117.78(14)
C8 C9 C17 123.49(14)
C8 C9 C10 121.59(14)
C17 C9 C10 114.77(13)
C9 C10 C11 113.10(12)
C9 C10 C1 109.64(13)
C11 C10 C1 105.49(13)
C9 C10 C19 111.14(13)
C11 C10 C19 110.29(13)
C1 C10 C19 106.84(13)
C12 C11 C16 118.48(15)
C12 C11 C10 122.27(14)
C16 C11 C10 119.24(14)
C13 C12 C11 120.59(16)
C13 C12 H12 119.7
C11 C12 H12 119.7
C14 C13 C12 120.41(17)
C14 C13 H13 119.8
C12 C13 H13 119.8
C13 C14 C15 119.50(17)
C13 C14 H14 120.3
C15 C14 H14 120.3
C14 C15 C16 120.62(17)
C14 C15 H15 119.7
C16 C15 H15 119.7
C15 C16 C11 120.38(16)
C15 C16 H16 119.8
C11 C16 H16 119.8
O2 C17 O3 123.48(16)
O2 C17 C9 123.51(15)
O3 C17 C9 112.89(14)
O3 C18 H18A 109.5
O3 C18 H18B 109.5
H18A C18 H18B 109.5
O3 C18 H18C 109.5
H18A C18 H18C 109.5
H18B C18 H18C 109.5
O4 C19 O5 124.12(16)
O4 C19 C10 126.43(16)
O5 C19 C10 109.45(14)
O5 C20 H20A 109.5
O5 C20 H20B 109.5
H20A C20 H20B 109.5
O5 C20 H20C 109.5
H20A C20 H20C 109.5
H20B C20 H20C 109.5
C22 C21 C8 126.54(16)
C22 C21 S1 110.42(13)
C8 C21 S1 123.00(13)
C21 C22 C23 112.88(17)
C21 C22 H22 123.6
C23 C22 H22 123.6
C24 C23 C22 114.13(17)
C24 C23 H23 122.9
C22 C23 H23 122.9
C23 C24 C25 129.83(17)
C23 C24 S1 109.91(13)
C25 C24 S1 120.24(15)
C26 C25 C24 114.06(17)
C26 C25 H25A 108.7
C24 C25 H25A 108.7
C26 C25 H25B 108.7
C24 C25 H25B 108.7
H25A C25 H25B 107.6
C25 C26 C27 114.55(18)
C25 C26 H26A 108.6
C27 C26 H26A 108.6
C25 C26 H26B 108.6
C27 C26 H26B 108.6
H26A C26 H26B 107.6
C26 C27 C28 112.92(18)
C26 C27 H27A 109.0
C28 C27 H27A 109.0
C26 C27 H27B 109.0
C28 C27 H27B 109.0
H27A C27 H27B 107.8
C29 C28 C27 114.27(19)
C29 C28 H28A 108.7
C27 C28 H28A 108.7
C29 C28 H28B 108.7
C27 C28 H28B 108.7
H28A C28 H28B 107.6
C30 C29 C28 114.2(2)
C30 C29 H29A 108.7
C28 C29 H29A 108.7
C30 C29 H29B 108.7
C28 C29 H29B 108.7
H29A C29 H29B 107.6
C29 C30 H30A 109.5
C29 C30 H30B 109.5
H30A C30 H30B 109.5
C29 C30 H30C 109.5
H30A C30 H30C 109.5
H30B C30 H30C 109.5
C17 O3 C18 115.33(14)
C19 O5 C20 114.84(16)
C21 S1 C24 92.67(9)

loop_
_geom_bond_atom_site_label_1
_geom_bond_atom_site_label_2
_geom_bond_distance
C1 O1 1.211(2)
C1 C2 1.473(2)
C1 C10 1.538(2)
C2 C3 1.385(3)
C2 C7 1.398(2)
C3 C4 1.377(3)
C3 H3 0.9300
C4 C5 1.375(3)
C4 H4 0.9300
C5 C6 1.384(3)
C5 H5 0.9300
C6 C7 1.392(2)
C6 H6 0.9300
C7 C8 1.477(2)
C8 C9 1.346(2)
C8 C21 1.477(2)
C9 C17 1.486(2)
C9 C10 1.523(2)
C10 C11 1.537(2)
C10 C19 1.538(2)
C11 C12 1.387(2)
C11 C16 1.389(2)
C12 C13 1.382(2)
C12 H12 0.9300
C13 C14 1.371(3)
C13 H13 0.9300
C14 C15 1.376(3)
C14 H14 0.9300
C15 C16 1.378(3)
C15 H15 0.9300
C16 H16 0.9300
C17 O2 1.200(2)
C17 O3 1.329(2)
C18 O3 1.441(2)
C18 H18A 0.9600
C18 H18B 0.9600
C18 H18C 0.9600
C19 O4 1.182(2)
C19 O5 1.341(2)
C20 O5 1.446(2)
C20 H20A 0.9600
C20 H20B 0.9600
C20 H20C 0.9600
C21 C22 1.350(3)
C21 S1 1.7216(17)
C22 C23 1.417(3)
C22 H22 0.9300
C23 C24 1.345(3)
C23 H23 0.9300
C24 C25 1.506(2)
C24 S1 1.7227(18)
C25 C26 1.503(3)
C25 H25A 0.9700
C25 H25B 0.9700
C26 C27 1.510(3)
C26 H26A 0.9700
C26 H26B 0.9700
C27 C28 1.513(3)
C27 H27A 0.9700
C27 H27B 0.9700
C28 C29 1.505(3)
C28 H28A 0.9700
C28 H28B 0.9700
C29 C30 1.503(3)
C29 H29A 0.9700
C29 H29B 0.9700
C30 H30A 0.9600
C30 H30B 0.9600
C30 H30C 0.9600

loop_
_geom_hbond_atom_site_label_D
_geom_hbond_atom_site_label_H
_geom_hbond_atom_site_label_A
_geom_hbond_distance_DH
_geom_hbond_distance_HA
_geom_hbond_distance_DA
_geom_hbond_angle_DHA
_geom_hbond_site_symmetry_A
C18 H18B O5 0.96 2.58 3.533(3) 170.9 2_665
C22 H22 O1 0.93 2.62 3.520(2) 163.4 1_655

loop_
_geom_torsion_atom_site_label_1
_geom_torsion_atom_site_label_2
_geom_torsion_atom_site_label_3
_geom_torsion_atom_site_label_4
_geom_torsion
O1 C1 C2 C3 23.0(3)
C10 C1 C2 C3 -153.45(16)
O1 C1 C2 C7 -156.92(18)
C10 C1 C2 C7 26.6(2)
C7 C2 C3 C4 -1.3(3)
C1 C2 C3 C4 178.77(18)
C2 C3 C4 C5 0.9(3)
C3 C4 C5 C6 0.4(3)
C4 C5 C6 C7 -1.2(3)
C5 C6 C7 C2 0.8(3)
C5 C6 C7 C8 179.70(17)
C3 C2 C7 C6 0.4(3)
C1 C2 C7 C6 -179.61(16)
C3 C2 C7 C8 -178.49(16)
C1 C2 C7 C8 1.5(2)
C6 C7 C8 C9 168.58(16)
C2 C7 C8 C9 -12.5(2)
C6 C7 C8 C21 -6.3(2)
C2 C7 C8 C21 172.56(15)
C21 C8 C9 C17 -7.0(2)
C7 C8 C9 C17 178.29(15)
C21 C8 C9 C10 168.39(15)
C7 C8 C9 C10 -6.3(2)
C8 C9 C10 C11 -85.16(18)
C17 C9 C10 C11 90.60(17)
C8 C9 C10 C1 32.3(2)
C17 C9 C10 C1 -151.98(14)
C8 C9 C10 C19 150.16(16)
C17 C9 C10 C19 -34.09(18)
O1 C1 C10 C9 142.13(17)
C2 C1 C10 C9 -41.33(19)
O1 C1 C10 C11 -95.79(19)
C2 C1 C10 C11 80.76(16)
O1 C1 C10 C19 21.6(2)
C2 C1 C10 C19 -161.87(14)
C9 C10 C11 C12 -6.2(2)
C1 C10 C11 C12 -125.99(16)
C19 C10 C11 C12 118.99(16)
C9 C10 C11 C16 174.60(14)
C1 C10 C11 C16 54.77(18)
C19 C10 C11 C16 -60.25(19)
C16 C11 C12 C13 1.5(2)
C10 C11 C12 C13 -177.77(15)
C11 C12 C13 C14 -0.1(3)
C12 C13 C14 C15 -1.4(3)
C13 C14 C15 C16 1.5(3)
C14 C15 C16 C11 -0.1(3)
C12 C11 C16 C15 -1.4(3)
C10 C11 C16 C15 177.89(16)
C8 C9 C17 O2 139.04(19)
C10 C9 C17 O2 -36.6(2)
C8 C9 C17 O3 -44.7(2)
C10 C9 C17 O3 139.66(15)
C9 C10 C19 O4 135.44(19)
C11 C10 C19 O4 9.2(2)
C1 C10 C19 O4 -105.0(2)
C9 C10 C19 O5 -45.47(18)
C11 C10 C19 O5 -171.72(13)
C1 C10 C19 O5 74.11(17)
C9 C8 C21 C22 -67.3(3)
C7 C8 C21 C22 107.6(2)
C9 C8 C21 S1 115.25(17)
C7 C8 C21 S1 -69.88(19)
C8 C21 C22 C23 -177.36(17)
S1 C21 C22 C23 0.3(2)
C21 C22 C23 C24 -0.4(3)
C22 C23 C24 C25 178.37(19)
C22 C23 C24 S1 0.3(2)
C23 C24 C25 C26 16.4(3)
S1 C24 C25 C26 -165.73(16)
C24 C25 C26 C27 -178.19(18)
C25 C26 C27 C28 178.12(19)
C26 C27 C28 C29 -179.97(19)
C27 C28 C29 C30 -178.4(2)
O2 C17 O3 C18 -0.8(3)
C9 C17 O3 C18 -177.08(17)
O4 C19 O5 C20 0.0(3)
C10 C19 O5 C20 -179.14(18)
C22 C21 S1 C24 -0.15(15)
C8 C21 S1 C24 177.65(15)
C23 C24 S1 C21 -0.09(16)
C25 C24 S1 C21 -178.37(16)
